data_8104654
loop_
_publ_author_name
'Zhang, Zhongyu'
'Men, Xiaoxia'
'Han, Bing'
'Sun, Chunyan'

_publ_section_title
;
 Crystal structure of (1,10-phenanthroline-\k2
 N,N&#x2032;)-bis(3-thiophenecarboxylato-\k2 O,O&#x2032;)copper(II),
 C22H14N2O4S2Cu
;
_journal_issue 5
_journal_name_full 'Zeitschrift f\"ur Kristallographie - New Crystal Structures'
_journal_page_first 1019
_journal_page_last 1020
_journal_paper_doi 10.1515/ncrs-2021-0199
_journal_volume 236
_journal_year 2021
_chemical_formula_moiety 'C22 H14 Cu N2 O4 S2'
_chemical_formula_sum 'C22 H14 Cu N2 O4 S2'
_chemical_formula_weight 498.01
_space_group_crystal_system orthorhombic
_space_group_IT_number 60
_space_group_name_Hall '-P 2n 2ab'
_space_group_name_H-M_alt 'P b c n'
_atom_sites_solution_hydrogens mixed
_atom_sites_solution_primary dual
_cell_angle_alpha 90
_cell_angle_beta 90
_cell_angle_gamma 90
_cell_formula_units_Z 4
_cell_length_a 20.171(7)
_cell_length_b 9.684(3)
_cell_length_c 10.372(4)
_cell_measurement_reflns_used 5428
_cell_measurement_temperature 273(2)
_cell_measurement_theta_max 26.020
_cell_measurement_theta_min 2.333
_cell_volume 2026.0(12)
_computing_cell_refinement 'SAINT v8.34A (Bruker, 2013)'
_computing_data_reduction 'SAINT v8.34A (Bruker, 2013)'
_computing_molecular_graphics 'Olex2 (Dolomanov et al., 2009)'
_computing_publication_material 'Olex2 (Dolomanov et al., 2009)'
_computing_structure_refinement 'ShelXL (Sheldrick, 2015)'
_computing_structure_solution 'ShelXT (Sheldrick, 2015)'
_diffrn_ambient_temperature 273.15
_diffrn_measured_fraction_theta_full 0.999
_diffrn_measured_fraction_theta_max 0.999
_diffrn_measurement_device_type 'Bruker APEX-II&#x00EF;&#x00BC;&#x008C;CCD area detector'
_diffrn_measurement_method 'phi and omega scans'
_diffrn_radiation_monochromator graphite
_diffrn_radiation_type MoK\a
_diffrn_radiation_wavelength 0.71073
_diffrn_reflns_av_R_equivalents 0.0228
_diffrn_reflns_av_unetI/netI 0.0153
_diffrn_reflns_Laue_measured_fraction_full 0.999
_diffrn_reflns_Laue_measured_fraction_max 0.999
_diffrn_reflns_limit_h_max 24
_diffrn_reflns_limit_h_min -22
_diffrn_reflns_limit_k_max 11
_diffrn_reflns_limit_k_min -10
_diffrn_reflns_limit_l_max 12
_diffrn_reflns_limit_l_min -12
_diffrn_reflns_number 12036
_diffrn_reflns_point_group_measured_fraction_full 0.999
_diffrn_reflns_point_group_measured_fraction_max 0.999
_diffrn_reflns_theta_full 25.242
_diffrn_reflns_theta_max 26.032
_diffrn_reflns_theta_min 2.333
_exptl_absorpt_coefficient_mu 1.318
_exptl_absorpt_correction_T_max 0.7453
_exptl_absorpt_correction_T_min 0.6040
_exptl_absorpt_correction_type multi-scan
_exptl_absorpt_process_details
'SADABS-2014/5 (Bruker,2014/5) was used for absorption correction. wR2(int) was 0.0680 before and 0.0355 after correction. The Ratio of minimum to maximum transmission is 0.8104. The \l/2 correction factor is 0.00150.'
_exptl_crystal_colour blue
_exptl_crystal_colour_primary blue
_exptl_crystal_density_diffrn 1.633
_exptl_crystal_density_meas .
_exptl_crystal_description block
_exptl_crystal_F_000 1012
_exptl_crystal_size_max 0.3
_exptl_crystal_size_mid 0.3
_exptl_crystal_size_min 0.2
_refine_diff_density_max 0.683
_refine_diff_density_min -0.587
_refine_diff_density_rms 0.059
_refine_ls_extinction_coef .
_refine_ls_extinction_method none
_refine_ls_goodness_of_fit_ref 1.072
_refine_ls_hydrogen_treatment constr
_refine_ls_matrix_type full
_refine_ls_number_parameters 148
_refine_ls_number_reflns 2003
_refine_ls_number_restraints 99
_refine_ls_restrained_S_all 1.119
_refine_ls_R_factor_all 0.0388
_refine_ls_R_factor_gt 0.0334
_refine_ls_shift/su_max 0.000
_refine_ls_shift/su_mean 0.000
_refine_ls_structure_factor_coef Fsqd
_refine_ls_weighting_details 'w=1/[\s^2^(Fo^2^)+(0.0481P)^2^+1.6105P] where P=(Fo^2^+2Fc^2^)/3'
_refine_ls_weighting_scheme calc
_refine_ls_wR_factor_gt 0.0875
_refine_ls_wR_factor_ref 0.0908
_reflns_Friedel_coverage 0.000
_reflns_Friedel_fraction_full .
_reflns_Friedel_fraction_max .
_reflns_number_gt 1737
_reflns_number_total 2003
_reflns_threshold_expression 'I > 2\s(I)'
_cod_data_source_file suppl_j_ncrs-2021-0199_suppl.cif
_cod_data_source_block 1_a
_cod_original_cell_volume 2025.9(12)
_cod_database_code 8104654
_shelx_space_group_comment
;
The symmetry employed for this shelxl refinement is uniquely defined
by the following loop, which should always be used as a source of
symmetry information in preference to the above space-group names.
They are only intended as comments.
;
_shelx_estimated_absorpt_t_max 0.779
_shelx_estimated_absorpt_t_min 0.693
_olex2_refinement_description
;
1. Fixed Uiso
 At 1.2 times of:
  All C(H) groups
2. Restrained distances
 S1-C3 = S1A-C5
 1.705 with sigma of 0.01
 S1-C4 = S1A-C4A
 1.665 with sigma of 0.01
 C4-C5 = C4A-C3
 1.414 with sigma of 0.01
 S1-C5 = S1A-C3
 2.528 with sigma of 0.01
 C4-C3 = C4A-C5
 2.459 with sigma of 0.01
3. Rigid bond restraints
 C2, C3, C4, C5, C4A, S1, S1A
 with sigma for 1-2 distances of 0.01 and sigma for 1-3 distances of 0.01
4. Uiso/Uaniso restraints and constraints
C2 \\sim C3 \\sim C4 \\sim C5 \\sim C4A \\sim S1 \\sim S1A: within 2A with
sigma of 0.01 and sigma for terminal atoms of 0.02
Uanis(C4) = Uanis(C4A)
Uanis(O1) = Uanis(O2)
5. Others
 Sof(S1A)=Sof(C4A)=Sof(H4A)=1-FVAR(1)
 Sof(S1)=Sof(C4)=Sof(H4)=FVAR(1)
6.a Riding coordinates:
 C3(H3), C5(H5)
6.b Aromatic/amide H refined with riding coordinates:
 C4(H4), C6(H6), C7(H7), C8(H8), C11(H11), C4A(H4A)
;

loop_
_space_group_symop_operation_xyz
'x, y, z'
'-x+1/2, -y+1/2, z+1/2'
'x+1/2, -y+1/2, -z'
'-x, y, -z+1/2'
'-x, -y, -z'
'x-1/2, y-1/2, -z-1/2'
'-x-1/2, y-1/2, z'
'x, -y, z-1/2'

loop_
_atom_site_label
_atom_site_type_symbol
_atom_site_fract_x
_atom_site_fract_y
_atom_site_fract_z
_atom_site_U_iso_or_equiv
_atom_site_adp_type
_atom_site_occupancy
_atom_site_site_symmetry_order
_atom_site_calc_flag
_atom_site_refinement_flags_posn
_atom_site_refinement_flags_adp
_atom_site_refinement_flags_occupancy
_atom_site_disorder_assembly
_atom_site_disorder_group
Cu1 Cu 0.5000 0.32688(3) 0.7500 0.02922(15) Uani 1 2 d S T P . .
S1 S 0.74295(7) 0.74380(13) 0.69779(9) 0.0536(4) Uani 0.853(3) 1 d D U . A 1
S1A S 0.7661(6) 0.6985(17) 0.8438(9) 0.057(2) Uani 0.147(3) 1 d D U . A 2
O1 O 0.56695(9) 0.46185(16) 0.70243(17) 0.0407(3) Uani 1 1 d . . . . .
O2 O 0.60449(8) 0.37895(16) 0.88747(17) 0.0407(3) Uani 1 1 d . . . . .
N1 N 0.54449(9) 0.17100(17) 0.6566(2) 0.0317(4) Uani 1 1 d . . . . .
C1 C 0.60899(11) 0.4592(2) 0.7950(2) 0.0288(5) Uani 1 1 d . . . . .
C2 C 0.66458(11) 0.5595(2) 0.7859(2) 0.0294(5) Uani 1 1 d . U . . .
C3 C 0.67754(11) 0.6359(2) 0.6781(2) 0.0364(5) Uani 1 1 d D U . . .
H3 H 0.6518 0.6341 0.5936 0.044 Uiso 1 1 d R . . A .
C4 C 0.7539(4) 0.6895(10) 0.8584(5) 0.0462(11) Uani 0.853(3) 1 d D U . A 1
H4 H 0.7854 0.7243 0.9153 0.055 Uiso 0.853(3) 1 calc R . . A 1
C5 C 0.70914(12) 0.5887(3) 0.8867(2) 0.0428(6) Uani 1 1 d D U . . .
H5 H 0.7058 0.5540 0.9697 0.051 Uiso 1 1 d R . . A .
C6 C 0.58804(12) 0.1758(3) 0.5610(3) 0.0410(6) Uani 1 1 d . . . . .
H6 H 0.6034 0.2613 0.5333 0.049 Uiso 1 1 calc R . . . .
C7 C 0.61158(13) 0.0567(3) 0.5005(3) 0.0481(6) Uani 1 1 d . . . . .
H7 H 0.6417 0.0634 0.4328 0.058 Uiso 1 1 calc R . . . .
C8 C 0.59013(13) -0.0698(3) 0.5413(3) 0.0470(6) Uani 1 1 d . . . . .
H8 H 0.6050 -0.1494 0.5004 0.056 Uiso 1 1 calc R . . . .
C9 C 0.54548(11) -0.0797(2) 0.6452(3) 0.0389(6) Uani 1 1 d . . . . .
C10 C 0.52351(11) 0.0453(2) 0.6989(2) 0.0317(5) Uani 1 1 d . . . . .
C11 C 0.52084(13) -0.2066(3) 0.6993(3) 0.0488(7) Uani 1 1 d . . . . .
H11 H 0.5340 -0.2903 0.6635 0.059 Uiso 1 1 calc R . . . .
C4A C 0.7379(13) 0.712(4) 0.6900(15) 0.0462(11) Uani 0.147(3) 1 d D U . A 2
H4A H 0.7585 0.7605 0.6240 0.055 Uiso 0.147(3) 1 calc R . . A 2

loop_
_atom_site_aniso_label
_atom_site_aniso_U_11
_atom_site_aniso_U_22
_atom_site_aniso_U_33
_atom_site_aniso_U_23
_atom_site_aniso_U_13
_atom_site_aniso_U_12
Cu1 0.0301(2) 0.0172(2) 0.0404(3) 0.000 -0.00418(15) 0.000
S1 0.0467(5) 0.0660(9) 0.0481(5) 0.0081(5) -0.0021(4) -0.0270(5)
S1A 0.046(4) 0.070(3) 0.057(3) 0.006(3) -0.003(3) -0.026(3)
O1 0.0451(7) 0.0341(6) 0.0428(7) 0.0091(5) -0.0112(5) -0.0094(5)
O2 0.0451(7) 0.0341(6) 0.0428(7) 0.0091(5) -0.0112(5) -0.0094(5)
N1 0.0292(9) 0.0239(9) 0.0419(11) -0.0026(8) -0.0017(8) -0.0026(7)
C1 0.0304(11) 0.0216(10) 0.0344(11) -0.0017(9) -0.0040(9) 0.0018(8)
C2 0.0280(11) 0.0266(10) 0.0335(11) -0.0029(9) -0.0014(9) 0.0030(8)
C3 0.0340(12) 0.0406(12) 0.0345(12) 0.0020(10) -0.0011(9) -0.0063(10)
C4 0.037(2) 0.061(2) 0.0401(18) 0.0089(17) -0.0013(17) -0.0207(18)
C5 0.0437(13) 0.0497(14) 0.0350(12) 0.0022(11) -0.0099(10) -0.0089(11)
C6 0.0360(13) 0.0384(13) 0.0488(15) -0.0016(11) 0.0023(11) -0.0046(10)
C7 0.0383(14) 0.0536(16) 0.0522(15) -0.0090(13) 0.0062(12) 0.0045(12)
C8 0.0399(14) 0.0408(14) 0.0604(17) -0.0154(12) -0.0035(12) 0.0115(11)
C9 0.0306(12) 0.0261(11) 0.0601(15) -0.0080(11) -0.0076(11) 0.0044(9)
C10 0.0261(10) 0.0221(11) 0.0470(13) -0.0016(10) -0.0072(10) 0.0003(8)
C11 0.0395(14) 0.0205(11) 0.086(2) -0.0086(13) -0.0103(13) 0.0050(10)
C4A 0.037(2) 0.061(2) 0.0401(18) 0.0089(17) -0.0013(17) -0.0207(18)

loop_
_atom_type_symbol
_atom_type_description
_atom_type_scat_dispersion_real
_atom_type_scat_dispersion_imag
_atom_type_scat_source
C C 0.0033 0.0016 'International Tables Vol C Tables 4.2.6.8 and 6.1.1.4'
H H 0.0000 0.0000 'International Tables Vol C Tables 4.2.6.8 and 6.1.1.4'
Cu Cu 0.3201 1.2651 'International Tables Vol C Tables 4.2.6.8 and 6.1.1.4'
N N 0.0061 0.0033 'International Tables Vol C Tables 4.2.6.8 and 6.1.1.4'
O O 0.0106 0.0060 'International Tables Vol C Tables 4.2.6.8 and 6.1.1.4'
S S 0.1246 0.1234 'International Tables Vol C Tables 4.2.6.8 and 6.1.1.4'

loop_
_geom_angle_atom_site_label_1
_geom_angle_atom_site_label_2
_geom_angle_atom_site_label_3
_geom_angle
_geom_angle_site_symmetry_1
_geom_angle_site_symmetry_3
O1 Cu1 O1 95.45(11) 4_656 .
O1 Cu1 N1 94.16(8) . .
O1 Cu1 N1 160.04(7) 4_656 .
O1 Cu1 N1 160.04(7) . 4_656
O1 Cu1 N1 94.17(8) 4_656 4_656
N1 Cu1 N1 82.37(11) . 4_656
C3 S1 C4 91.58(19) . .
C5 S1A C4A 94.0(5) . .
C1 O1 Cu1 104.86(14) . .
C6 N1 Cu1 129.16(16) . .
C6 N1 C10 118.6(2) . .
C10 N1 Cu1 112.21(16) . .
O1 C1 C2 116.1(2) . .
O2 C1 O1 123.0(2) . .
O2 C1 C2 120.9(2) . .
C3 C2 C1 123.3(2) . .
C3 C2 C5 112.2(2) . .
C5 C2 C1 124.5(2) . .
S1 C3 H3 120.8 . .
C2 C3 S1 112.57(17) . .
C2 C3 H3 126.6 . .
C2 C3 C4A 111.7(4) . .
C4A C3 H3 121.3 . .
S1 C4 H4 125.2 . .
C5 C4 S1 109.6(3) . .
C5 C4 H4 125.2 . .
S1A C5 H5 122.9 . .
C2 C5 S1A 112.3(3) . .
C2 C5 H5 124.8 . .
C4 C5 C2 114.0(3) . .
C4 C5 H5 120.6 . .
N1 C6 H6 118.9 . .
N1 C6 C7 122.2(2) . .
C7 C6 H6 118.9 . .
C6 C7 H7 120.2 . .
C8 C7 C6 119.6(3) . .
C8 C7 H7 120.2 . .
C7 C8 H8 120.0 . .
C7 C8 C9 120.1(2) . .
C9 C8 H8 119.9 . .
C8 C9 C11 125.3(2) . .
C10 C9 C8 116.5(2) . .
C10 C9 C11 118.2(2) . .
N1 C10 C9 123.0(2) . .
N1 C10 C10 116.59(13) . 4_656
C9 C10 C10 120.41(15) . 4_656
C9 C11 H11 119.3 . .
C11 C11 C9 121.34(16) 4_656 .
C11 C11 H11 119.3 4_656 .
S1A C4A H4A 125.4 . .
C3 C4A S1A 109.2(6) . .
C3 C4A H4A 125.4 . .

loop_
_geom_bond_atom_site_label_1
_geom_bond_atom_site_label_2
_geom_bond_distance
_geom_bond_site_symmetry_2
Cu1 O1 1.9430(17) 4_656
Cu1 O1 1.9430(17) .
Cu1 N1 2.0058(19) .
Cu1 N1 2.0058(19) 4_656
S1 C3 1.695(2) .
S1 C4 1.761(5) .
S1A C5 1.627(8) .
S1A C4A 1.698(9) .
O1 C1 1.281(3) .
O2 C1 1.238(3) .
N1 C6 1.325(3) .
N1 C10 1.362(3) .
C1 C2 1.486(3) .
C2 C3 1.367(3) .
C2 C5 1.407(3) .
C3 H3 1.0193 .
C3 C4A 1.426(9) .
C4 H4 0.9300 .
C4 C5 1.361(6) .
C5 H5 0.9264 .
C6 H6 0.9300 .
C6 C7 1.397(4) .
C7 H7 0.9300 .
C7 C8 1.366(4) .
C8 H8 0.9300 .
C8 C9 1.408(4) .
C9 C10 1.404(3) .
C9 C11 1.440(4) .
C10 C10 1.422(5) 4_656
C11 C11 1.346(6) 4_656
C11 H11 0.9300 .
C4A H4A 0.9300 .
